data_2226919
loop_
_publ_author_name
'Danish, M.'
'Hamid, Masood'
'Tahir, M. Nawaz'
'Ahmad, Nazir'
'Ghafoor, Sabiha'

_publ_section_title
;
 1-(2,4-Dinitrophenyl)-2-(1,2,3,4-tetrahydronaphthalen-1-ylidene)hydrazine
;
_journal_coeditor_code HB5560
_journal_issue 8
_journal_name_full 'Acta Crystallographica Section E'
_journal_page_first o2100
_journal_paper_doi 10.1107/S1600536810028680
_journal_volume 66
_journal_year 2010
_chemical_formula_iupac 'C16 H14 N4 O4'
_chemical_formula_moiety 'C16 H14 N4 O4'
_chemical_formula_sum 'C16 H14 N4 O4'
_chemical_formula_weight 326.31
_chemical_name_systematic
;
1-(2,4-Dinitrophenyl)-2-(1,2,3,4-tetrahydronaphthalen-1-ylidene)hydrazine
;
_space_group_IT_number 14
_symmetry_cell_setting monoclinic
_symmetry_space_group_name_Hall '-P 2ybc'
_symmetry_space_group_name_H-M 'P 1 21/c 1'
_atom_sites_solution_hydrogens geom
_atom_sites_solution_primary direct
_atom_sites_solution_secondary difmap
_audit_creation_method SHELXL-97
_cell_angle_alpha 90
_cell_angle_beta 99.211(3)
_cell_angle_gamma 90
_cell_formula_units_Z 4
_cell_length_a 14.8627(8)
_cell_length_b 13.8704(7)
_cell_length_c 7.3493(4)
_cell_measurement_reflns_used 2225
_cell_measurement_temperature 296(2)
_cell_measurement_theta_max 25.24
_cell_measurement_theta_min 2.09
_cell_volume 1495.53(14)
_computing_cell_refinement 'SAINT (Bruker, 2009)'
_computing_data_collection 'APEX2 (Bruker, 2009)'
_computing_data_reduction 'SAINT (Bruker, 2009)'
_computing_molecular_graphics 'ORTEP-3 (Farrugia, 1997) and PLATON (Spek, 2009)'
_computing_publication_material
;
WinGX (Farrugia, 1999) and PLATON (Spek, 2009)
;
_computing_structure_refinement 'SHELXL97 (Sheldrick, 2008)'
_computing_structure_solution 'SHELXS97 (Sheldrick, 2008)'
_diffrn_ambient_temperature 296(2)
_diffrn_detector_area_resol_mean 7.50
_diffrn_measured_fraction_theta_full 0.992
_diffrn_measured_fraction_theta_max 0.992
_diffrn_measurement_device_type 'Bruker Kappa APEXII CCD'
_diffrn_measurement_method \w
_diffrn_radiation_monochromator graphite
_diffrn_radiation_source 'fine-focus sealed tube'
_diffrn_radiation_type MoK\a
_diffrn_radiation_wavelength 0.71073
_diffrn_reflns_av_R_equivalents 0.0364
_diffrn_reflns_av_sigmaI/netI 0.0404
_diffrn_reflns_limit_h_max 18
_diffrn_reflns_limit_h_min -19
_diffrn_reflns_limit_k_max 18
_diffrn_reflns_limit_k_min -18
_diffrn_reflns_limit_l_max 9
_diffrn_reflns_limit_l_min -9
_diffrn_reflns_number 13873
_diffrn_reflns_theta_full 28.31
_diffrn_reflns_theta_max 28.31
_diffrn_reflns_theta_min 2.78
_diffrn_standards_number 0
_exptl_absorpt_coefficient_mu 0.107
_exptl_absorpt_correction_T_max 0.975
_exptl_absorpt_correction_T_min 0.966
_exptl_absorpt_correction_type multi-scan
_exptl_absorpt_process_details '(SADABS; Bruker, 2005)'
_exptl_crystal_colour 'dark red'
_exptl_crystal_density_diffrn 1.449
_exptl_crystal_density_method 'not measured'
_exptl_crystal_description prism
_exptl_crystal_F_000 680
_exptl_crystal_size_max 0.34
_exptl_crystal_size_mid 0.25
_exptl_crystal_size_min 0.22
_refine_diff_density_max 0.380
_refine_diff_density_min -0.188
_refine_ls_goodness_of_fit_ref 1.032
_refine_ls_hydrogen_treatment constr
_refine_ls_matrix_type full
_refine_ls_number_parameters 217
_refine_ls_number_reflns 3684
_refine_ls_number_restraints 0
_refine_ls_restrained_S_all 1.032
_refine_ls_R_factor_all 0.0907
_refine_ls_R_factor_gt 0.0521
_refine_ls_shift/su_max 0.000
_refine_ls_shift/su_mean 0.000
_refine_ls_structure_factor_coef Fsqd
_refine_ls_weighting_details 'calc w=1/[\s^2^(Fo^2^)+(0.0633P)^2^+0.1946P] where P=(Fo^2^+2Fc^2^)/3'
_refine_ls_weighting_scheme calc
_refine_ls_wR_factor_gt 0.1240
_refine_ls_wR_factor_ref 0.1433
_reflns_number_gt 2275
_reflns_number_total 3684
_reflns_threshold_expression I>2\s(I)
_cod_data_source_file hb5560.cif
_cod_data_source_block I
_cod_original_sg_symbol_H-M 'P 21/c'
_cod_database_code 2226919
_cod_database_fobs_code 2226919

loop_
_symmetry_equiv_pos_site_id
_symmetry_equiv_pos_as_xyz
1 x,y,z
2 -x,1/2+y,1/2-z
3 -x,-y,-z
4 x,1/2-y,1/2+z

loop_
_atom_site_aniso_label
_atom_site_aniso_U_11
_atom_site_aniso_U_22
_atom_site_aniso_U_33
_atom_site_aniso_U_12
_atom_site_aniso_U_13
_atom_site_aniso_U_23
O1 0.0644(10) 0.0433(7) 0.0887(11) 0.0134(7) 0.0152(8) 0.0104(7)
O2 0.0709(10) 0.0599(9) 0.0990(12) -0.0085(7) 0.0170(9) 0.0319(8)
O3 0.0478(9) 0.0901(11) 0.0970(12) -0.0040(8) 0.0226(8) 0.0040(9)
O4 0.0619(10) 0.0738(10) 0.1095(14) 0.0256(8) 0.0125(9) 0.0107(9)
N1 0.0395(8) 0.0434(8) 0.0471(8) -0.0049(6) 0.0066(6) -0.0047(6)
N2 0.0424(8) 0.0372(7) 0.0531(9) 0.0006(6) 0.0079(7) -0.0007(6)
N3 0.0559(10) 0.0375(7) 0.0533(9) -0.0033(7) 0.0069(7) 0.0010(6)
N4 0.0457(10) 0.0653(10) 0.0588(10) 0.0039(8) 0.0071(8) -0.0069(8)
C1 0.0393(10) 0.0505(10) 0.0474(10) -0.0031(8) 0.0060(8) -0.0076(8)
C2 0.0457(11) 0.0504(10) 0.0745(14) -0.0018(9) 0.0132(10) -0.0057(9)
C3 0.0658(14) 0.0512(11) 0.0893(17) -0.0065(10) 0.0202(12) -0.0017(11)
C4 0.0581(14) 0.0675(14) 0.0990(18) -0.0195(11) 0.0224(12) -0.0061(12)
C5 0.0400(12) 0.0878(16) 0.0923(18) -0.0107(11) 0.0112(11) -0.0032(13)
C6 0.0407(11) 0.0678(12) 0.0619(13) 0.0001(9) 0.0050(9) -0.0042(10)
C7 0.0446(12) 0.0881(16) 0.0959(19) 0.0085(12) 0.0039(12) 0.0159(13)
C8 0.0580(14) 0.0692(14) 0.1048(19) 0.0188(12) 0.0134(12) 0.0113(13)
C9 0.0490(12) 0.0518(11) 0.0742(14) 0.0067(9) 0.0103(10) 0.0042(9)
C10 0.0406(10) 0.0487(9) 0.0440(10) 0.0008(8) 0.0039(8) -0.0066(8)
C11 0.0393(9) 0.0349(8) 0.0335(8) -0.0029(7) 0.0036(7) -0.0074(6)
C12 0.0443(10) 0.0312(7) 0.0372(9) -0.0027(7) 0.0026(7) -0.0039(6)
C13 0.0422(10) 0.0414(9) 0.0413(9) -0.0092(7) 0.0075(7) -0.0052(7)
C14 0.0374(9) 0.0454(9) 0.0426(10) -0.0001(7) 0.0040(7) -0.0074(7)
C15 0.0485(11) 0.0374(8) 0.0441(10) 0.0009(8) 0.0005(8) -0.0004(7)
C16 0.0444(10) 0.0365(8) 0.0406(9) -0.0041(7) 0.0047(7) -0.0008(7)

loop_
_atom_site_type_symbol
_atom_site_label
_atom_site_fract_x
_atom_site_fract_y
_atom_site_fract_z
_atom_site_U_iso_or_equiv
_atom_site_thermal_displace_type
_atom_site_calc_flag
_atom_site_refinement_flags
_atom_site_occupancy
O O1 0.43825(10) 0.23381(9) 0.0566(2) 0.0651(5) Uani . . 1.000
O O2 0.57029(10) 0.25445(10) -0.0177(2) 0.0762(6) Uani . . 1.000
O O3 0.81423(10) 0.03761(12) 0.1565(2) 0.0771(6) Uani . . 1.000
O O4 0.78682(11) -0.10369(11) 0.2563(2) 0.0819(7) Uani . . 1.000
N N1 0.34097(9) 0.00794(9) 0.26919(19) 0.0434(5) Uani . . 1.000
N N2 0.39945(9) 0.07682(9) 0.2205(2) 0.0442(5) Uani . . 1.000
N N3 0.51727(11) 0.20674(10) 0.0563(2) 0.0491(5) Uani . . 1.000
N N4 0.76344(11) -0.02141(13) 0.2090(2) 0.0567(6) Uani . . 1.000
C C1 0.19535(12) -0.03794(12) 0.3219(2) 0.0458(6) Uani . . 1.000
C C2 0.22711(13) -0.12656(13) 0.3948(3) 0.0565(7) Uani . . 1.000
C C3 0.16793(15) -0.19545(15) 0.4405(3) 0.0679(8) Uani . . 1.000
C C4 0.07590(15) -0.17652(17) 0.4138(3) 0.0738(9) Uani . . 1.000
C C5 0.04314(14) -0.08992(18) 0.3402(3) 0.0733(9) Uani . . 1.000
C C6 0.10145(13) -0.01864(14) 0.2944(3) 0.0572(7) Uani . . 1.000
C C7 0.06687(14) 0.07705(17) 0.2168(4) 0.0770(9) Uani . . 1.000
C C8 0.13139(15) 0.15586(16) 0.2858(4) 0.0773(9) Uani . . 1.000
C C9 0.22538(13) 0.13744(13) 0.2358(3) 0.0583(7) Uani . . 1.000
C C10 0.25900(12) 0.03616(12) 0.2750(2) 0.0448(6) Uani . . 1.000
C C11 0.48721(11) 0.05420(10) 0.2161(2) 0.0361(5) Uani . . 1.000
C C12 0.54739(11) 0.11646(10) 0.1415(2) 0.0380(5) Uani . . 1.000
C C13 0.63792(11) 0.09211(11) 0.1416(2) 0.0415(5) Uani . . 1.000
C C14 0.66902(11) 0.00529(12) 0.2126(2) 0.0421(5) Uani . . 1.000
C C15 0.61171(12) -0.05889(12) 0.2843(2) 0.0441(6) Uani . . 1.000
C C16 0.52342(12) -0.03497(11) 0.2866(2) 0.0407(5) Uani . . 1.000
H H2 0.28932 -0.13939 0.41286 0.0677 Uiso . . 1.000
H H2A 0.37998 0.13420 0.19292 0.0530 Uiso . . 1.000
H H3 0.18999 -0.25435 0.48905 0.0815 Uiso . . 1.000
H H4 0.03567 -0.22256 0.44564 0.0885 Uiso . . 1.000
H H5 -0.01936 -0.07871 0.32068 0.0880 Uiso . . 1.000
H H7A 0.05919 0.07480 0.08332 0.0924 Uiso . . 1.000
H H7B 0.00786 0.09011 0.25190 0.0924 Uiso . . 1.000
H H8A 0.13617 0.16063 0.41865 0.0928 Uiso . . 1.000
H H8B 0.10803 0.21668 0.23270 0.0928 Uiso . . 1.000
H H9A 0.22348 0.15075 0.10567 0.0699 Uiso . . 1.000
H H9B 0.26846 0.18190 0.30438 0.0699 Uiso . . 1.000
H H13 0.67680 0.13436 0.09391 0.0499 Uiso . . 1.000
H H15 0.63399 -0.11814 0.33062 0.0529 Uiso . . 1.000
H H16 0.48587 -0.07817 0.33571 0.0489 Uiso . . 1.000

loop_
_atom_type_symbol
_atom_type_description
_atom_type_scat_dispersion_real
_atom_type_scat_dispersion_imag
_atom_type_scat_source
C C 0.0033 0.0016 'International Tables Vol C Tables 4.2.6.8 and 6.1.1.4'
H H 0.0000 0.0000 'International Tables Vol C Tables 4.2.6.8 and 6.1.1.4'
N N 0.0061 0.0033 'International Tables Vol C Tables 4.2.6.8 and 6.1.1.4'
O O 0.0106 0.0060 'International Tables Vol C Tables 4.2.6.8 and 6.1.1.4'

loop_
_geom_angle_atom_site_label_1
_geom_angle_atom_site_label_2
_geom_angle_atom_site_label_3
_geom_angle_site_symmetry_1
_geom_angle_site_symmetry_2
_geom_angle_site_symmetry_3
_geom_angle
_geom_angle_publ_flag
N2 N1 C10 . . . 115.97(13) no
N1 N2 C11 . . . 119.91(12) no
O1 N3 O2 . . . 121.22(15) no
O1 N3 C12 . . . 119.61(14) no
O2 N3 C12 . . . 119.16(15) no
O3 N4 O4 . . . 123.60(17) no
O3 N4 C14 . . . 118.89(16) no
O4 N4 C14 . . . 117.49(16) no
C11 N2 H2A . . . 120.00 no
N1 N2 H2A . . . 120.00 no
C2 C1 C10 . . . 120.96(16) no
C6 C1 C10 . . . 119.59(15) no
C2 C1 C6 . . . 119.45(17) no
C1 C2 C3 . . . 121.07(18) no
C2 C3 C4 . . . 119.5(2) no
C3 C4 C5 . . . 120.3(2) no
C4 C5 C6 . . . 121.4(2) no
C1 C6 C7 . . . 119.67(17) no
C5 C6 C7 . . . 122.09(18) no
C1 C6 C5 . . . 118.24(18) no
C6 C7 C8 . . . 110.9(2) no
C7 C8 C9 . . . 111.14(19) no
C8 C9 C10 . . . 113.60(16) no
C1 C10 C9 . . . 119.35(16) no
N1 C10 C9 . . . 124.42(16) no
N1 C10 C1 . . . 116.23(15) no
N2 C11 C16 . . . 120.55(14) no
N2 C11 C12 . . . 122.79(13) no
C12 C11 C16 . . . 116.66(15) no
N3 C12 C13 . . . 116.51(14) no
N3 C12 C11 . . . 121.84(15) no
C11 C12 C13 . . . 121.62(13) no
C12 C13 C14 . . . 118.99(14) no
N4 C14 C15 . . . 119.61(15) no
N4 C14 C13 . . . 119.11(15) no
C13 C14 C15 . . . 121.27(16) no
C14 C15 C16 . . . 120.00(15) no
C11 C16 C15 . . . 121.45(15) no
C1 C2 H2 . . . 119.00 no
C3 C2 H2 . . . 119.00 no
C2 C3 H3 . . . 120.00 no
C4 C3 H3 . . . 120.00 no
C3 C4 H4 . . . 120.00 no
C5 C4 H4 . . . 120.00 no
C4 C5 H5 . . . 119.00 no
C6 C5 H5 . . . 119.00 no
C6 C7 H7A . . . 109.00 no
C6 C7 H7B . . . 109.00 no
C8 C7 H7A . . . 109.00 no
C8 C7 H7B . . . 109.00 no
H7A C7 H7B . . . 108.00 no
C7 C8 H8A . . . 109.00 no
C7 C8 H8B . . . 109.00 no
C9 C8 H8A . . . 109.00 no
C9 C8 H8B . . . 109.00 no
H8A C8 H8B . . . 108.00 no
C8 C9 H9A . . . 109.00 no
C8 C9 H9B . . . 109.00 no
C10 C9 H9A . . . 109.00 no
C10 C9 H9B . . . 109.00 no
H9A C9 H9B . . . 108.00 no
C12 C13 H13 . . . 120.00 no
C14 C13 H13 . . . 121.00 no
C14 C15 H15 . . . 120.00 no
C16 C15 H15 . . . 120.00 no
C11 C16 H16 . . . 119.00 no
C15 C16 H16 . . . 119.00 no

loop_
_geom_bond_atom_site_label_1
_geom_bond_atom_site_label_2
_geom_bond_site_symmetry_1
_geom_bond_site_symmetry_2
_geom_bond_distance
_geom_bond_publ_flag
O1 N3 . . 1.233(2) no
O2 N3 . . 1.221(2) no
O3 N4 . . 1.217(2) no
O4 N4 . . 1.227(2) no
N1 N2 . . 1.3769(19) no
N1 C10 . . 1.287(2) no
N2 C11 . . 1.347(2) no
N3 C12 . . 1.439(2) no
N4 C14 . . 1.456(2) no
N2 H2A . . 0.8600 no
C1 C2 . . 1.393(2) no
C1 C6 . . 1.404(3) no
C1 C10 . . 1.475(2) no
C2 C3 . . 1.376(3) no
C3 C4 . . 1.376(3) no
C4 C5 . . 1.374(3) no
C5 C6 . . 1.391(3) no
C6 C7 . . 1.502(3) no
C7 C8 . . 1.489(3) no
C8 C9 . . 1.522(3) no
C9 C10 . . 1.503(2) no
C11 C16 . . 1.414(2) no
C11 C12 . . 1.415(2) no
C12 C13 . . 1.387(2) no
C13 C14 . . 1.363(2) no
C14 C15 . . 1.393(2) no
C15 C16 . . 1.356(3) no
C2 H2 . . 0.9300 no
C3 H3 . . 0.9300 no
C4 H4 . . 0.9300 no
C5 H5 . . 0.9300 no
C7 H7A . . 0.9700 no
C7 H7B . . 0.9700 no
C8 H8A . . 0.9700 no
C8 H8B . . 0.9700 no
C9 H9A . . 0.9700 no
C9 H9B . . 0.9700 no
C13 H13 . . 0.9300 no
C15 H15 . . 0.9300 no
C16 H16 . . 0.9300 no

loop_
_geom_hbond_atom_site_label_D
_geom_hbond_atom_site_label_H
_geom_hbond_atom_site_label_A
_geom_hbond_site_symmetry_A
_geom_hbond_distance_DH
_geom_hbond_distance_HA
_geom_hbond_distance_DA
_geom_hbond_angle_DHA
_geom_hbond_publ_flag
N2 H2A O1 . 0.86 1.99 2.5976(19) 127 yes
C2 H2 O2 2_645 0.93 2.57 3.426(2) 153 yes
C15 H15 O1 2_645 0.93 2.52 3.235(2) 134 yes

loop_
_geom_torsion_atom_site_label_1
_geom_torsion_atom_site_label_2
_geom_torsion_atom_site_label_3
_geom_torsion_atom_site_label_4
_geom_torsion_site_symmetry_1
_geom_torsion_site_symmetry_2
_geom_torsion_site_symmetry_3
_geom_torsion_site_symmetry_4
_geom_torsion
_geom_torsion_publ_flag
C10 N1 N2 C11 . . . . 178.11(14) no
N2 N1 C10 C9 . . . . -1.1(2) no
N2 N1 C10 C1 . . . . 178.32(13) no
N1 N2 C11 C12 . . . . 170.32(14) no
N1 N2 C11 C16 . . . . -9.3(2) no
O1 N3 C12 C11 . . . . 4.1(2) no
O2 N3 C12 C11 . . . . -174.74(15) no
O2 N3 C12 C13 . . . . 3.3(2) no
O1 N3 C12 C13 . . . . -177.87(14) no
O4 N4 C14 C15 . . . . 5.9(2) no
O4 N4 C14 C13 . . . . -172.68(15) no
O3 N4 C14 C15 . . . . -175.53(15) no
O3 N4 C14 C13 . . . . 5.9(2) no
C10 C1 C6 C7 . . . . 0.3(3) no
C2 C1 C6 C7 . . . . 179.7(2) no
C10 C1 C6 C5 . . . . -179.91(17) no
C2 C1 C10 C9 . . . . -166.92(17) no
C6 C1 C10 C9 . . . . 12.5(2) no
C2 C1 C10 N1 . . . . 13.7(2) no
C2 C1 C6 C5 . . . . -0.5(3) no
C6 C1 C2 C3 . . . . -0.1(3) no
C10 C1 C2 C3 . . . . 179.31(18) no
C6 C1 C10 N1 . . . . -166.93(16) no
C1 C2 C3 C4 . . . . 0.0(3) no
C2 C3 C4 C5 . . . . 0.7(3) no
C3 C4 C5 C6 . . . . -1.3(3) no
C4 C5 C6 C7 . . . . -179.0(2) no
C4 C5 C6 C1 . . . . 1.2(3) no
C1 C6 C7 C8 . . . . -36.0(3) no
C5 C6 C7 C8 . . . . 144.2(2) no
C6 C7 C8 C9 . . . . 58.4(3) no
C7 C8 C9 C10 . . . . -46.4(3) no
C8 C9 C10 N1 . . . . -169.50(18) no
C8 C9 C10 C1 . . . . 11.2(2) no
N2 C11 C16 C15 . . . . -179.66(14) no
C16 C11 C12 C13 . . . . -1.5(2) no
C16 C11 C12 N3 . . . . 176.45(13) no
C12 C11 C16 C15 . . . . 0.7(2) no
N2 C11 C12 N3 . . . . -3.2(2) no
N2 C11 C12 C13 . . . . 178.86(14) no
C11 C12 C13 C14 . . . . 1.1(2) no
N3 C12 C13 C14 . . . . -176.90(14) no
C12 C13 C14 N4 . . . . 178.59(14) no
C12 C13 C14 C15 . . . . 0.1(2) no
N4 C14 C15 C16 . . . . -179.38(14) no
C13 C14 C15 C16 . . . . -0.9(2) no
C14 C15 C16 C11 . . . . 0.5(2) no

loop_
_cod_related_entry_id
_cod_related_entry_database
_cod_related_entry_code
1 ChemSpider 4653784
